data_7124220
loop_
_publ_author_name
'Sun, Kai'
'Chen, Xiaolan'
'Zhang, Yinli'
'Li, Kai'
'Huang, Xian-Qiang'
'Peng, Yu-Yu'
'Qu, Lingbo'
'Yu, Bing'

_publ_section_title
;
 Metal-free Sulfonyl Radical-initiated Cascade Cyclization to Access
 Sulfonated Indolo[1,2-a]quinolines
;
_journal_name_full 'Chemical Communications'
_journal_paper_doi 10.1039/C9CC06924K
_journal_year 2019
_chemical_formula_moiety 'C31 H25 N O2 S'
_chemical_formula_sum 'C31 H25 N O2 S'
_chemical_formula_weight 475.58
_space_group_crystal_system monoclinic
_space_group_IT_number 4
_space_group_name_Hall 'P 2yb'
_space_group_name_H-M_alt 'P 1 21 1'
_symmetry_space_group_name_Hall 'P 2yb'
_symmetry_space_group_name_H-M 'P 1 21 1'
_atom_sites_solution_hydrogens geom
_atom_sites_solution_primary direct
_audit_creation_date 2018-10-14
_audit_creation_method
;
Olex2 1.2
(compiled 2018.05.29 svn.r3508 for OlexSys, GUI svn.r5506)
;
_audit_update_record
;
2019-08-17 deposited with the CCDC.    2019-09-19 downloaded from the CCDC.
;
_cell_angle_alpha 90
_cell_angle_beta 108.017(2)
_cell_angle_gamma 90
_cell_formula_units_Z 2
_cell_length_a 10.3570(6)
_cell_length_b 8.1337(4)
_cell_length_c 14.8816(8)
_cell_measurement_reflns_used 7787
_cell_measurement_temperature 298(2)
_cell_measurement_theta_max 24.547
_cell_measurement_theta_min 2.862
_cell_volume 1192.16(11)
_computing_cell_refinement 'SAINT v8.37A (Bruker, 2015)'
_computing_data_reduction 'SAINT v8.37A (Bruker, 2015)'
_computing_molecular_graphics 'Olex2 (Dolomanov et al., 2009)'
_computing_publication_material 'Olex2 (Dolomanov et al., 2009)'
_computing_structure_refinement 'ShelXL (Sheldrick, 2015)'
_computing_structure_solution 'ShelXS (Sheldrick, 2008)'
_diffrn_ambient_temperature 298
_diffrn_measured_fraction_theta_full 0.999
_diffrn_measured_fraction_theta_max 1.000
_diffrn_measurement_device_type 'Bruker APEX-II CCD'
_diffrn_measurement_method '\f and \w scans'
_diffrn_radiation_type MoK\a
_diffrn_radiation_wavelength 0.71073
_diffrn_reflns_av_R_equivalents 0.0487
_diffrn_reflns_av_unetI/netI 0.0477
_diffrn_reflns_Laue_measured_fraction_full 0.999
_diffrn_reflns_Laue_measured_fraction_max 1.000
_diffrn_reflns_limit_h_max 13
_diffrn_reflns_limit_h_min -13
_diffrn_reflns_limit_k_max 10
_diffrn_reflns_limit_k_min -10
_diffrn_reflns_limit_l_max 19
_diffrn_reflns_limit_l_min -19
_diffrn_reflns_number 23659
_diffrn_reflns_point_group_measured_fraction_full 0.999
_diffrn_reflns_point_group_measured_fraction_max 0.999
_diffrn_reflns_theta_full 25.242
_diffrn_reflns_theta_max 27.578
_diffrn_reflns_theta_min 2.068
_diffrn_standards_number 0
_exptl_absorpt_coefficient_mu 0.166
_exptl_absorpt_correction_type none
_exptl_crystal_colour 'clear yellowish yellow'
_exptl_crystal_colour_lustre clear
_exptl_crystal_colour_modifier yellowish
_exptl_crystal_colour_primary yellow
_exptl_crystal_density_diffrn 1.325
_exptl_crystal_description plate
_exptl_crystal_F_000 500
_exptl_crystal_size_max 0.2
_exptl_crystal_size_mid 0.2
_exptl_crystal_size_min 0.05
_refine_diff_density_max 1.036
_refine_diff_density_min -0.653
_refine_diff_density_rms 0.192
_refine_ls_abs_structure_details
;
 Flack x determined using 1472 quotients [(I+)-(I-)]/[(I+)+(I-)]
 (Parsons and Flack (2004), Acta Cryst. A60, s61).
;
_refine_ls_abs_structure_Flack 0.19(3)
_refine_ls_extinction_method none
_refine_ls_goodness_of_fit_ref 1.102
_refine_ls_hydrogen_treatment constr
_refine_ls_matrix_type full
_refine_ls_number_parameters 307
_refine_ls_number_reflns 5521
_refine_ls_number_restraints 31
_refine_ls_restrained_S_all 1.129
_refine_ls_R_factor_all 0.1416
_refine_ls_R_factor_gt 0.1072
_refine_ls_shift/su_max 0.000
_refine_ls_shift/su_mean 0.000
_refine_ls_structure_factor_coef Fsqd
_refine_ls_weighting_details
;
 w=1/[\s^2^(Fo^2^)+(0.2000P)^2^]
 where P=(Fo^2^+2Fc^2^)/3
;
_refine_ls_weighting_scheme calc
_refine_ls_wR_factor_gt 0.2598
_refine_ls_wR_factor_ref 0.2842
_reflns_Friedel_coverage 0.868
_reflns_Friedel_fraction_full 0.999
_reflns_Friedel_fraction_max 0.999
_reflns_number_gt 3931
_reflns_number_total 5521
_reflns_threshold_expression 'I > 2\s(I)'
_cod_data_source_file c9cc06924k2.cif
_cod_data_source_block a_a
_cod_database_code 7124220
_shelxl_version_number 2013-2
_shelx_space_group_comment
;
The symmetry employed for this shelxl refinement is uniquely defined
by the following loop, which should always be used as a source of
symmetry information in preference to the above space-group names.
They are only intended as comments.
;
_shelx_estimated_absorpt_t_max 0.992
_shelx_estimated_absorpt_t_min 0.968
_olex2_refinement_description
;
1. Fixed Uiso
 At 1.2 times of:
  All C(H) groups
 At 1.5 times of:
  All C(H,H,H) groups
2. Uiso/Uaniso restraints and constraints
Uanis(C13) \\sim Ueq, Uanis(C38) \\sim Ueq, Uanis(C28) \\sim Ueq, Uanis(C23)
\\sim Ueq, Uanis(C9) \\sim Ueq: with sigma of 0.01 and sigma for terminal atoms
of 0.02
3.a Aromatic/amide H refined with riding coordinates:
 C7(H7), C12(H12), C9(H9), C23(H23), C38(H38), C28(H28), C14(H14), C19(H19),
 C24(H24), C27(H27), C37(H37), C1AA(H1AA), C2AA(H2AA), C0AA(H0AA), C5(H5),
 C3AA(H3AA)
3.b Fitted hexagon refined as free rotating group:
 C13(C4,C9,C23,C38,C28)
3.c Idealised Me refined as rotating group:
 C31(H31A,H31B,H31C), C34(H34A,H34B,H34C), C4AA(H4AA,H4AB,H4AC)
;
_olex2_submission_special_instructions 'No special instructions were received'

loop_
_space_group_symop_operation_xyz
'x, y, z'
'-x, y+1/2, -z'

loop_
_atom_site_label
_atom_site_type_symbol
_atom_site_fract_x
_atom_site_fract_y
_atom_site_fract_z
_atom_site_U_iso_or_equiv
_atom_site_adp_type
_atom_site_occupancy
_atom_site_site_symmetry_order
_atom_site_calc_flag
_atom_site_refinement_flags_posn
_atom_site_refinement_flags_adp
S1 S 0.12714(16) 0.45903(18) 0.29682(11) 0.0432(5) Uani 1 1 d . .
N1 N 0.2887(5) 0.4706(7) 0.0460(3) 0.0347(10) Uani 1 1 d . .
C2 C 0.3843(5) 0.4653(9) 0.1384(4) 0.0341(11) Uani 1 1 d . .
C3 C 0.3331(6) 0.4729(7) 0.2184(4) 0.0332(11) Uani 1 1 d . .
O5 O 0.2311(6) 0.4148(9) 0.3828(4) 0.078(2) Uani 1 1 d . .
C6 C 0.1985(6) 0.4842(8) 0.2031(4) 0.0410(14) Uani 1 1 d . .
C7 C 0.0977(8) 0.7939(9) 0.2958(5) 0.0492(17) Uani 1 1 d . .
H7 H 0.1663 0.8001 0.2678 0.059 Uiso 1 1 calc R .
C8 C 0.3574(6) 0.4463(11) -0.0176(4) 0.0467(15) Uani 1 1 d . .
C10 C -0.0597(7) 0.9322(12) 0.3622(5) 0.058(2) Uani 1 1 d . .
C11 C 0.0530(6) 0.6418(9) 0.3162(5) 0.0420(14) Uani 1 1 d . .
C12 C -0.0460(8) 0.6300(10) 0.3600(5) 0.0530(17) Uani 1 1 d . .
H12 H -0.0756 0.5281 0.3739 0.064 Uiso 1 1 calc R .
C13 C 0.4926(6) 0.3185(7) 0.3551(4) 0.067(3) Uani 1 1 d . U
C4 C 0.4383(4) 0.4658(7) 0.3126(3) 0.0502(16) Uani 1 1 d G .
C9 C 0.4889(6) 0.6144(7) 0.3552(4) 0.065(2) Uani 1 1 d G U
H9 H 0.4526 0.7130 0.3268 0.078 Uiso 1 1 calc R .
C23 C 0.5940(6) 0.6157(10) 0.4402(4) 0.093(3) Uani 1 1 d G U
H23 H 0.6279 0.7151 0.4686 0.111 Uiso 1 1 calc R .
C38 C 0.6483(5) 0.4683(12) 0.4826(3) 0.094(3) Uani 1 1 d G U
H38 H 0.7186 0.4692 0.5395 0.113 Uiso 1 1 calc R .
C28 C 0.5976(6) 0.3197(10) 0.4401(4) 0.092(4) Uani 1 1 d G U
H28 H 0.6339 0.2211 0.4685 0.111 Uiso 1 1 calc R .
C14 C -0.1004(9) 0.7750(12) 0.3829(6) 0.063(2) Uani 1 1 d . .
H14 H -0.1665 0.7678 0.4132 0.076 Uiso 1 1 calc R .
C15 C 0.1043(7) 0.5230(8) 0.1090(5) 0.0448(15) Uani 1 1 d . .
C16 C 0.5115(6) 0.4388(12) 0.1309(4) 0.0511(18) Uani 1 1 d . .
C19 C 0.0392(7) 0.9389(12) 0.3175(5) 0.0551(18) Uani 1 1 d . .
H19 H 0.0674 1.0403 0.3016 0.066 Uiso 1 1 calc R .
C24 C 0.5890(8) 0.3764(10) -0.0141(5) 0.0549(18) Uani 1 1 d . .
H24 H 0.6802 0.3609 0.0193 0.066 Uiso 1 1 calc R .
C27 C 0.5426(9) 0.3621(11) -0.1108(6) 0.0582(19) Uani 1 1 d . .
H27 H 0.6044 0.3415 -0.1434 0.070 Uiso 1 1 calc R .
C31 C 0.6474(7) 0.4235(17) 0.2047(5) 0.081(4) Uani 1 1 d . .
H31A H 0.6651 0.5205 0.2434 0.121 Uiso 1 1 calc GR .
H31B H 0.7165 0.4113 0.1746 0.121 Uiso 1 1 calc GR .
H31C H 0.6476 0.3291 0.2434 0.121 Uiso 1 1 calc GR .
C34 C -0.1225(12) 1.0853(15) 0.3877(7) 0.084(3) Uani 1 1 d . .
H34A H -0.2113 1.1009 0.3434 0.127 Uiso 1 1 calc GR .
H34B H -0.0666 1.1785 0.3858 0.127 Uiso 1 1 calc GR .
H34C H -0.1297 1.0739 0.4502 0.127 Uiso 1 1 calc GR .
C37 C 0.4096(10) 0.3773(13) -0.1598(6) 0.069(2) Uani 1 1 d . .
H37 H 0.3822 0.3622 -0.2249 0.083 Uiso 1 1 calc R .
C40 C 0.1557(7) 0.5243(8) 0.0310(5) 0.0431(14) Uani 1 1 d . .
C45 C 0.4949(7) 0.4148(8) 0.0323(5) 0.0449(15) Uani 1 1 d . .
O1 O 0.0195(7) 0.3374(7) 0.2623(5) 0.076(2) Uani 1 1 d . .
C1AA C -0.0620(8) 0.6112(11) -0.0727(6) 0.062(2) Uani 1 1 d . .
H1AA H -0.1175 0.6410 -0.1325 0.075 Uiso 1 1 calc R .
C2AA C -0.1145(8) 0.6046(9) 0.0030(6) 0.057(2) Uani 1 1 d . .
H2AA H -0.2054 0.6302 -0.0069 0.069 Uiso 1 1 calc R .
C0AA C 0.0765(8) 0.5721(10) -0.0580(6) 0.0550(18) Uani 1 1 d . .
H0AA H 0.1133 0.5786 -0.1075 0.066 Uiso 1 1 calc R .
C5 C -0.0351(8) 0.5616(8) 0.0906(6) 0.0498(16) Uani 1 1 d . .
H5 H -0.0728 0.5572 0.1397 0.060 Uiso 1 1 calc R .
C3AA C 0.3110(8) 0.4150(12) -0.1160(5) 0.064(2) Uani 1 1 d . .
H3AA H 0.2192 0.4192 -0.1501 0.076 Uiso 1 1 calc R .
C4AA C 0.4376(13) 0.1601(16) 0.3094(9) 0.101(4) Uani 1 1 d . .
H4AA H 0.3402 0.1629 0.2905 0.151 Uiso 1 1 calc GR .
H4AB H 0.4702 0.0718 0.3533 0.151 Uiso 1 1 calc GR .
H4AC H 0.4669 0.1434 0.2549 0.151 Uiso 1 1 calc GR .

loop_
_atom_site_aniso_label
_atom_site_aniso_U_11
_atom_site_aniso_U_22
_atom_site_aniso_U_33
_atom_site_aniso_U_23
_atom_site_aniso_U_13
_atom_site_aniso_U_12
S1 0.0444(8) 0.0420(8) 0.0526(9) 0.0089(7) 0.0286(7) 0.0061(7)
N1 0.025(2) 0.046(3) 0.032(2) 0.002(2) 0.0076(17) -0.001(2)
C2 0.029(2) 0.042(3) 0.030(3) 0.007(3) 0.007(2) 0.001(3)
C3 0.036(3) 0.029(3) 0.035(3) -0.001(2) 0.012(2) 0.001(2)
O5 0.068(3) 0.114(6) 0.064(3) 0.041(3) 0.039(3) 0.043(4)
C6 0.035(3) 0.052(4) 0.039(3) 0.002(3) 0.016(2) 0.004(3)
C7 0.049(4) 0.048(4) 0.055(4) 0.007(3) 0.023(3) 0.001(3)
C8 0.038(3) 0.068(4) 0.035(3) 0.001(3) 0.013(2) -0.007(4)
C10 0.045(4) 0.087(6) 0.035(3) -0.009(4) 0.002(3) 0.013(4)
C11 0.034(3) 0.046(3) 0.046(4) 0.009(3) 0.012(3) 0.005(3)
C12 0.049(4) 0.053(4) 0.062(4) 0.007(3) 0.023(3) 0.004(3)
C13 0.052(4) 0.110(7) 0.043(4) 0.026(4) 0.022(3) 0.031(4)
C4 0.039(3) 0.085(5) 0.029(3) 0.007(4) 0.014(2) 0.001(4)
C9 0.051(4) 0.104(6) 0.041(4) -0.017(4) 0.018(3) -0.014(4)
C23 0.073(6) 0.150(9) 0.064(5) -0.040(6) 0.032(5) -0.029(6)
C38 0.067(5) 0.158(9) 0.057(5) 0.005(6) 0.018(4) 0.016(7)
C28 0.066(6) 0.163(10) 0.056(5) 0.036(6) 0.030(4) 0.042(6)
C14 0.054(4) 0.082(6) 0.069(5) 0.006(4) 0.041(4) 0.009(4)
C15 0.043(3) 0.036(3) 0.056(4) 0.007(3) 0.016(3) 0.003(3)
C16 0.029(3) 0.092(5) 0.030(3) 0.001(3) 0.005(2) 0.001(4)
C19 0.045(3) 0.071(5) 0.048(4) 0.002(4) 0.012(3) -0.004(4)
C24 0.054(4) 0.061(4) 0.058(4) 0.002(3) 0.029(4) -0.001(3)
C27 0.064(5) 0.067(5) 0.056(4) 0.001(4) 0.038(4) -0.003(4)
C31 0.031(3) 0.165(11) 0.040(4) 0.005(5) 0.003(3) 0.019(5)
C34 0.089(7) 0.102(8) 0.069(6) -0.009(5) 0.034(5) 0.039(6)
C37 0.077(6) 0.090(6) 0.047(4) -0.011(4) 0.027(4) -0.008(5)
C40 0.040(3) 0.044(3) 0.043(3) 0.000(3) 0.008(3) 0.002(3)
C45 0.042(3) 0.049(4) 0.045(3) 0.001(3) 0.016(3) -0.003(3)
O1 0.096(5) 0.043(3) 0.118(5) -0.013(3) 0.073(4) -0.006(3)
C1AA 0.054(4) 0.059(5) 0.066(5) 0.013(4) 0.006(4) 0.006(4)
C2AA 0.037(3) 0.049(4) 0.076(5) 0.003(4) 0.002(3) 0.011(3)
C0AA 0.047(4) 0.053(4) 0.063(5) 0.010(3) 0.014(4) 0.003(3)
C5 0.041(3) 0.045(4) 0.062(5) 0.000(3) 0.015(3) 0.006(3)
C3AA 0.048(4) 0.099(7) 0.040(4) -0.004(4) 0.008(3) -0.002(4)
C4AA 0.111(9) 0.098(8) 0.094(8) 0.041(7) 0.031(7) 0.059(8)

loop_
_atom_type_symbol
_atom_type_description
_atom_type_scat_dispersion_real
_atom_type_scat_dispersion_imag
_atom_type_scat_source
C C 0.0033 0.0016 'International Tables Vol C Tables 4.2.6.8 and 6.1.1.4'
H H 0.0000 0.0000 'International Tables Vol C Tables 4.2.6.8 and 6.1.1.4'
N N 0.0061 0.0033 'International Tables Vol C Tables 4.2.6.8 and 6.1.1.4'
O O 0.0106 0.0060 'International Tables Vol C Tables 4.2.6.8 and 6.1.1.4'
S S 0.1246 0.1234 'International Tables Vol C Tables 4.2.6.8 and 6.1.1.4'

loop_
_geom_angle_atom_site_label_1
_geom_angle_atom_site_label_2
_geom_angle_atom_site_label_3
_geom_angle
O5 S1 C6 110.3(3)
O5 S1 C11 108.3(4)
O5 S1 O1 115.0(4)
C11 S1 C6 110.1(3)
O1 S1 C6 105.1(3)
O1 S1 C11 108.0(3)
C8 N1 C2 108.1(4)
C8 N1 C40 129.4(5)
C40 N1 C2 121.4(5)
N1 C2 C3 118.1(4)
C16 C2 N1 108.9(5)
C16 C2 C3 132.7(5)
C2 C3 C4 115.3(4)
C6 C3 C2 119.2(5)
C6 C3 C4 125.5(5)
C3 C6 S1 121.3(5)
C3 C6 C15 121.6(6)
C15 C6 S1 117.1(4)
C11 C7 C19 120.0(7)
N1 C8 C45 108.6(5)
N1 C8 C3AA 131.4(6)
C45 C8 C3AA 118.4(6)
C14 C10 C34 120.8(8)
C19 C10 C14 117.2(7)
C19 C10 C34 122.0(9)
C7 C11 S1 122.2(5)
C12 C11 S1 116.8(5)
C12 C11 C7 120.9(7)
C11 C12 C14 118.2(7)
C4 C13 C28 120.0
C4 C13 C4AA 119.7(5)
C28 C13 C4AA 120.3(5)
C13 C4 C3 122.5(4)
C13 C4 C9 120.0
C9 C4 C3 117.3(4)
C4 C9 C23 120.0
C38 C23 C9 120.0
C23 C38 C28 120.0
C38 C28 C13 120.0
C12 C14 C10 122.8(7)
C40 C15 C6 118.3(6)
C40 C15 C5 117.2(7)
C5 C15 C6 124.5(7)
C2 C16 C31 131.3(6)
C2 C16 C45 106.8(5)
C45 C16 C31 121.7(6)
C10 C19 C7 120.8(8)
C27 C24 C45 117.8(8)
C37 C27 C24 121.7(7)
C27 C37 C3AA 122.5(7)
N1 C40 C15 117.9(6)
C0AA C40 N1 120.4(6)
C0AA C40 C15 121.7(6)
C8 C45 C16 107.2(6)
C24 C45 C8 121.8(7)
C24 C45 C16 131.0(7)
C2AA C1AA C0AA 119.7(7)
C5 C2AA C1AA 121.0(7)
C40 C0AA C1AA 118.9(8)
C2AA C5 C15 121.4(8)
C37 C3AA C8 117.1(7)

loop_
_geom_bond_atom_site_label_1
_geom_bond_atom_site_label_2
_geom_bond_distance
S1 O5 1.440(6)
S1 C6 1.781(6)
S1 C11 1.738(7)
S1 O1 1.460(7)
N1 C2 1.424(7)
N1 C8 1.364(7)
N1 C40 1.396(8)
C2 C3 1.446(7)
C2 C16 1.374(8)
C3 C6 1.344(8)
C3 C4 1.487(6)
C6 C15 1.472(9)
C7 C11 1.386(10)
C7 C19 1.408(12)
C8 C45 1.411(10)
C8 C3AA 1.415(10)
C10 C14 1.410(13)
C10 C19 1.384(11)
C10 C34 1.507(12)
C11 C12 1.378(9)
C12 C14 1.394(11)
C13 C4 1.3900
C13 C28 1.3900
C13 C4AA 1.485(16)
C4 C9 1.3900
C9 C23 1.3900
C23 C38 1.3900
C38 C28 1.3900
C15 C40 1.419(10)
C15 C5 1.420(10)
C16 C31 1.499(9)
C16 C45 1.437(10)
C24 C27 1.374(12)
C24 C45 1.393(10)
C27 C37 1.350(13)
C37 C3AA 1.405(12)
C40 C0AA 1.381(11)
C1AA C2AA 1.395(12)
C1AA C0AA 1.419(11)
C2AA C5 1.355(12)
